data_7000371
loop_
_publ_author_name
'Dabb, Serin L.'
'Ho, Joanne H. H.'
'Hodgson, Richard'
'Messerle, Barbara A.'
'Wagler, J\"org'

_publ_section_title
;
 Weakly coordinating counter-ions for highly efficient catalysis of
 intramolecular hydroamination
;
_journal_issue 4
_journal_name_full 'Dalton Transactions'
_journal_page_first 634
_journal_paper_doi 10.1039/b814168a
_journal_year 2009
_chemical_formula_moiety 'C32 H12 B F24, C15 H20 N4 Rh '
_chemical_formula_sum 'C47 H32 B F24 N4 Rh'
_chemical_formula_weight 1222.49
_chemical_name_systematic
;
?
;
_space_group_IT_number 2
_symmetry_cell_setting triclinic
_symmetry_space_group_name_Hall '-P 1'
_symmetry_space_group_name_H-M 'P -1'
_atom_sites_solution_hydrogens geom
_atom_sites_solution_primary direct
_atom_sites_solution_secondary difmap
_audit_creation_method SHELXL-97
_cell_angle_alpha 68.9120(10)
_cell_angle_beta 69.2710(10)
_cell_angle_gamma 68.3680(10)
_cell_formula_units_Z 2
_cell_length_a 13.0057(2)
_cell_length_b 13.6112(2)
_cell_length_c 15.8258(3)
_cell_measurement_reflns_used 70707
_cell_measurement_temperature 100(2)
_cell_measurement_theta_max 30.034
_cell_measurement_theta_min 2.546
_cell_volume 2349.38(7)
_computing_cell_refinement 'HKL Scalepack (Otwinowski & Minor 1997)'
_computing_data_collection 'Nonius Collect, KappaCCD'
_computing_data_reduction 'Denzo and Scalepak (Otwinowski & Minor, 1997)'
_computing_molecular_graphics 'ORTEP32 for windows (Farugia)'
_computing_publication_material 'Ciftab (Sheldrick, 1997)'
_computing_structure_refinement 'SHELXL-97 (Sheldrick, 1997)'
_computing_structure_solution 'SHELXS-97 (Sheldrick, 1990)'
_diffrn_ambient_temperature 100(2)
_diffrn_measured_fraction_theta_full 0.997
_diffrn_measured_fraction_theta_max 0.997
_diffrn_measurement_device_type 'Nonius Kappa CCD area detector'
_diffrn_measurement_method 'phi and omega scans'
_diffrn_radiation_monochromator graphite
_diffrn_radiation_source 'fine-focus sealed tube'
_diffrn_radiation_type MoK\a
_diffrn_radiation_wavelength 0.71073
_diffrn_reflns_av_R_equivalents 0.0383
_diffrn_reflns_av_sigmaI/netI 0.0298
_diffrn_reflns_limit_h_max 18
_diffrn_reflns_limit_h_min -18
_diffrn_reflns_limit_k_max 19
_diffrn_reflns_limit_k_min -19
_diffrn_reflns_limit_l_max 22
_diffrn_reflns_limit_l_min -22
_diffrn_reflns_number 55288
_diffrn_reflns_theta_full 30.00
_diffrn_reflns_theta_max 30.00
_diffrn_reflns_theta_min 2.73
_exptl_absorpt_coefficient_mu 0.500
_exptl_absorpt_correction_T_max 0.917
_exptl_absorpt_correction_T_min 0.755
_exptl_absorpt_correction_type multi-scan
_exptl_absorpt_process_details SORTAV
_exptl_crystal_colour yellow
_exptl_crystal_density_diffrn 1.728
_exptl_crystal_density_method 'not measured'
_exptl_crystal_description piece
_exptl_crystal_F_000 1216
_exptl_crystal_size_max 0.49
_exptl_crystal_size_mid 0.44
_exptl_crystal_size_min 0.18
_refine_diff_density_max 1.343
_refine_diff_density_min -1.368
_refine_diff_density_rms 0.091
_refine_ls_extinction_method none
_refine_ls_goodness_of_fit_ref 1.068
_refine_ls_hydrogen_treatment constr
_refine_ls_matrix_type full
_refine_ls_number_parameters 730
_refine_ls_number_reflns 13658
_refine_ls_number_restraints 15
_refine_ls_restrained_S_all 1.078
_refine_ls_R_factor_all 0.0589
_refine_ls_R_factor_gt 0.0478
_refine_ls_shift/su_max 0.004
_refine_ls_shift/su_mean 0.000
_refine_ls_structure_factor_coef Fsqd
_refine_ls_weighting_details 'calc w=1/[\s^2^(Fo^2^)+(0.0672P)^2^+2.8888P] where P=(Fo^2^+2Fc^2^)/3'
_refine_ls_weighting_scheme calc
_refine_ls_wR_factor_gt 0.1267
_refine_ls_wR_factor_ref 0.1323
_reflns_number_gt 11594
_reflns_number_total 13658
_reflns_threshold_expression >2sigma(I)
_cod_data_source_file b814168a.txt
_cod_data_source_block rh00301
_cod_original_sg_symbol_Hall -P1
_cod_original_sg_symbol_H-M P-1
_cod_database_code 7000371

loop_
_symmetry_equiv_pos_as_xyz
'x, y, z'
'-x, -y, -z'

loop_
_atom_site_label
_atom_site_type_symbol
_atom_site_fract_x
_atom_site_fract_y
_atom_site_fract_z
_atom_site_U_iso_or_equiv
_atom_site_adp_type
_atom_site_occupancy
_atom_site_symmetry_multiplicity
_atom_site_calc_flag
_atom_site_refinement_flags
_atom_site_disorder_assembly
_atom_site_disorder_group
Rh1 Rh 0.923145(16) 0.565496(16) 0.711410(13) 0.02469(6) Uani 1 1 d . . .
N1 N 1.01054(16) 0.66307(16) 0.71932(13) 0.0216(4) Uani 1 1 d . . .
N2 N 0.95991(17) 0.77205(16) 0.71099(13) 0.0224(4) Uani 1 1 d . . .
N3 N 0.82144(19) 0.8066(2) 0.62995(15) 0.0320(5) Uani 1 1 d . . .
N4 N 0.84365(19) 0.7051(2) 0.62033(15) 0.0328(5) Uani 1 1 d . . .
C1 C 0.7834(2) 0.4985(3) 0.7491(2) 0.0380(6) Uani 1 1 d . . .
H1 H 0.7369 0.5707 0.7298 0.046 Uiso 1 1 calc R . .
C2 C 0.8693(3) 0.4542(3) 0.6804(2) 0.0498(9) Uani 1 1 d . . .
H2 H 0.8801 0.4991 0.6178 0.060 Uiso 1 1 calc R . .
C3 C 0.9479(4) 0.3376(3) 0.6987(3) 0.0619(11) Uani 1 1 d . . .
H3A H 0.9072 0.2905 0.7543 0.074 Uiso 1 1 calc R . .
H3B H 0.9663 0.3087 0.6444 0.074 Uiso 1 1 calc R . .
C4 C 1.0588(3) 0.3316(3) 0.7152(3) 0.0598(11) Uani 1 1 d . . .
H4A H 1.0872 0.2583 0.7559 0.072 Uiso 1 1 calc R . .
H4B H 1.1171 0.3403 0.6545 0.072 Uiso 1 1 calc R . .
C5 C 1.0449(2) 0.4181(2) 0.7604(2) 0.0373(6) Uani 1 1 d . . .
H5 H 1.1004 0.4579 0.7345 0.045 Uiso 1 1 calc R . .
C6 C 0.9566(2) 0.4438(2) 0.8370(2) 0.0308(5) Uani 1 1 d . . .
H6 H 0.9534 0.5023 0.8580 0.037 Uiso 1 1 calc R . .
C7 C 0.8651(2) 0.3834(2) 0.8892(2) 0.0359(6) Uani 1 1 d . . .
H7A H 0.8448 0.3786 0.9568 0.043 Uiso 1 1 calc R . .
H7B H 0.8958 0.3079 0.8819 0.043 Uiso 1 1 calc R . .
C8 C 0.7575(2) 0.4413(2) 0.8528(2) 0.0377(6) Uani 1 1 d . . .
H8A H 0.7171 0.3868 0.8647 0.045 Uiso 1 1 calc R . .
H8B H 0.7057 0.4960 0.8880 0.045 Uiso 1 1 calc R . .
C9 C 1.1154(2) 0.6470(2) 0.72588(18) 0.0264(5) Uani 1 1 d . . .
H9 H 1.1720 0.5783 0.7313 0.032 Uiso 1 1 calc R . .
C10 C 1.1312(2) 0.7436(2) 0.7238(2) 0.0309(5) Uani 1 1 d . . .
H10 H 1.1979 0.7533 0.7279 0.037 Uiso 1 1 calc R . .
C11 C 1.0302(2) 0.8218(2) 0.71451(18) 0.0277(5) Uani 1 1 d . . .
H11 H 1.0128 0.8971 0.7112 0.033 Uiso 1 1 calc R . .
C12 C 0.8401(2) 0.8167(2) 0.71108(18) 0.0289(5) Uani 1 1 d . . .
H12A H 0.8147 0.8950 0.7107 0.035 Uiso 1 1 calc R . .
H12B H 0.7940 0.7773 0.7688 0.035 Uiso 1 1 calc R . .
C13 C 0.7789(3) 0.8852(3) 0.5603(2) 0.0474(8) Uani 1 1 d . . .
H13 H 0.7563 0.9620 0.5528 0.057 Uiso 1 1 calc R . .
C14 C 0.7744(3) 0.8331(4) 0.5023(2) 0.0584(11) Uani 1 1 d . . .
H14 H 0.7488 0.8662 0.4466 0.070 Uiso 1 1 calc R . .
C15 C 0.8146(3) 0.7232(3) 0.5417(2) 0.0484(9) Uani 1 1 d . . .
H15 H 0.8209 0.6669 0.5164 0.058 Uiso 1 1 calc R . .
B1 B 0.4623(2) 0.17676(19) 0.73657(16) 0.0172(4) Uani 1 1 d . . .
C16 C 0.59707(17) 0.15134(17) 0.73401(14) 0.0173(4) Uani 1 1 d . . .
C17 C 0.62779(18) 0.12102(17) 0.81839(14) 0.0181(4) Uani 1 1 d . . .
H17 H 0.5699 0.1158 0.8756 0.022 Uiso 1 1 calc R . .
C18 C 0.74048(18) 0.09837(17) 0.82090(14) 0.0182(4) Uani 1 1 d . . .
C19 C 0.82800(18) 0.10542(17) 0.73894(15) 0.0188(4) Uani 1 1 d . . .
H19 H 0.9048 0.0904 0.7405 0.023 Uiso 1 1 calc R . .
C20 C 0.79956(18) 0.13503(17) 0.65501(15) 0.0192(4) Uani 1 1 d . . .
C21 C 0.68648(18) 0.15831(17) 0.65185(14) 0.0184(4) Uani 1 1 d . . .
H21 H 0.6699 0.1793 0.5929 0.022 Uiso 1 1 calc R . .
C22 C 0.7678(2) 0.0701(2) 0.91275(16) 0.0245(4) Uani 1 1 d . . .
F22A F 0.69731(13) 0.01807(13) 0.98402(9) 0.0285(3) Uani 1 1 d . . .
F22B F 0.87401(14) 0.00597(17) 0.91296(12) 0.0433(4) Uani 1 1 d . . .
F22C F 0.75815(19) 0.16058(15) 0.93431(12) 0.0461(5) Uani 1 1 d . . .
C23 C 0.8917(2) 0.1426(2) 0.56494(16) 0.0256(4) Uani 1 1 d . . .
F23A F 0.99333(16) 0.0811(2) 0.57649(15) 0.0807(9) Uani 1 1 d . . .
F23B F 0.9045(2) 0.24034(17) 0.52400(17) 0.0832(10) Uani 1 1 d . . .
F23C F 0.8738(2) 0.1125(4) 0.50338(18) 0.1081(14) Uani 1 1 d . . .
C24 C 0.44252(18) 0.24017(18) 0.63135(14) 0.0182(4) Uani 1 1 d . C .
C25 C 0.38767(18) 0.35166(19) 0.60310(15) 0.0205(4) Uani 1 1 d . . .
H25 H 0.3548 0.3930 0.6481 0.025 Uiso 1 1 calc R . .
C26 C 0.3795(2) 0.4046(2) 0.51110(16) 0.0235(4) Uani 1 1 d . C .
C27 C 0.4267(2) 0.3486(2) 0.44282(16) 0.0264(5) Uani 1 1 d . . .
H27 H 0.4229 0.3851 0.3798 0.032 Uiso 1 1 calc R A 1
C29 C 0.48657(19) 0.18364(19) 0.56141(15) 0.0222(4) Uani 1 1 d . . .
H29 H 0.5219 0.1070 0.5774 0.027 Uiso 1 1 calc R B 1
C30 C 0.3140(2) 0.5232(2) 0.48901(17) 0.0304(5) Uani 1 1 d . . .
F30A F 0.20055(15) 0.53553(15) 0.52172(13) 0.0451(4) Uani 1 1 d . C .
F30B F 0.33175(17) 0.57218(15) 0.39690(11) 0.0440(4) Uani 1 1 d . C .
F30C F 0.33855(18) 0.58215(14) 0.52752(14) 0.0445(4) Uani 1 1 d . C .
C28A C 0.4797(2) 0.2373(2) 0.46910(16) 0.0266(5) Uani 0.73 1 d PD C 1
C31A C 0.53419(15) 0.17428(13) 0.39713(10) 0.0369(6) Uani 0.73 1 d PGD C 1
F31A F 0.51284(15) 0.08151(13) 0.42476(10) 0.0456(7) Uani 0.73 1 d PR C 1
F31B F 0.48395(15) 0.23068(13) 0.32083(10) 0.0669(9) Uani 0.73 1 d PR C 1
F31C F 0.63796(15) 0.17178(13) 0.35625(10) 0.0584(9) Uani 0.73 1 d PR C 1
C28B C 0.4797(2) 0.2373(2) 0.46910(16) 0.0266(5) Uani 0.27 1 d PD C 2
C31B C 0.5299(4) 0.1771(3) 0.3952(2) 0.0369(6) Uani 0.27 1 d PGD C 2
F31D F 0.6418(4) 0.0842(3) 0.4179(2) 0.0669(9) Uani 0.27 1 d PR C 2
F31E F 0.4750(4) 0.1279(3) 0.3784(2) 0.054(2) Uani 0.27 1 d PR C 2
F31F F 0.5984(4) 0.2216(3) 0.3184(2) 0.0427(18) Uani 0.27 1 d PR C 2
C32 C 0.38507(17) 0.25501(17) 0.80798(14) 0.0167(4) Uani 1 1 d . F .
C33 C 0.28704(18) 0.23774(17) 0.87910(14) 0.0181(4) Uani 1 1 d . . .
H33 H 0.2629 0.1758 0.8886 0.022 Uiso 1 1 calc R . .
C34 C 0.22356(18) 0.30873(18) 0.93651(15) 0.0201(4) Uani 1 1 d . F .
C35 C 0.25502(19) 0.40043(19) 0.92554(16) 0.0220(4) Uani 1 1 d . . .
H35 H 0.2114 0.4490 0.9642 0.026 Uiso 1 1 calc R D 1
C37 C 0.41643(18) 0.34751(17) 0.79952(15) 0.0190(4) Uani 1 1 d . . .
H37 H 0.4836 0.3617 0.7536 0.023 Uiso 1 1 calc R E 1
C38 C 0.1242(2) 0.2807(2) 1.01495(17) 0.0279(5) Uani 1 1 d . . .
F38A F 0.06501(13) 0.23607(13) 0.99279(10) 0.0303(3) Uani 1 1 d . F .
F38B F 0.04877(16) 0.36823(16) 1.04395(14) 0.0518(5) Uani 1 1 d . F .
F38C F 0.15906(16) 0.20693(17) 1.09057(10) 0.0441(4) Uani 1 1 d . F .
C36A C 0.35258(19) 0.41863(18) 0.85601(16) 0.0211(4) Uani 0.80 1 d PD F 1
C39A C 0.39234(13) 0.51559(11) 0.84306(12) 0.0336(6) Uani 0.80 1 d PGD F 1
F39A F 0.32970(13) 0.57401(11) 0.89833(12) 0.0806(12) Uani 0.80 1 d PR F 1
F39B F 0.38017(13) 0.58744(11) 0.75305(12) 0.0559(6) Uani 0.80 1 d PR F 1
F39C F 0.50014(13) 0.49922(11) 0.82291(12) 0.0684(10) Uani 0.80 1 d PR F 1
C36B C 0.35258(19) 0.41863(18) 0.85601(16) 0.0211(4) Uani 0.20 1 d PD F 2
C39B C 0.3853(5) 0.5177(3) 0.8482(5) 0.0336(6) Uani 0.20 1 d PGD F 2
F39D F 0.4127(5) 0.4998(3) 0.9380(5) 0.0559(6) Uani 0.20 1 d PR F 2
F39E F 0.3225(5) 0.6035(3) 0.8279(5) 0.049(2) Uani 0.20 1 d PRU F 2
F39F F 0.4770(5) 0.5298(3) 0.7843(5) 0.0806(12) Uani 0.20 1 d PRU F 2
C40 C 0.42618(17) 0.06179(17) 0.77357(14) 0.0170(4) Uani 1 1 d . I .
C41 C 0.49160(18) -0.03994(18) 0.81532(15) 0.0197(4) Uani 1 1 d . . .
H41 H 0.5649 -0.0456 0.8192 0.024 Uiso 1 1 calc R G 1
C43 C 0.34587(19) -0.12921(18) 0.84843(15) 0.0208(4) Uani 1 1 d . . .
H43 H 0.3190 -0.1926 0.8738 0.025 Uiso 1 1 calc R H 1
C44 C 0.27976(18) -0.02947(19) 0.80719(15) 0.0208(4) Uani 1 1 d . I .
C45 C 0.31953(18) 0.06333(18) 0.76928(15) 0.0201(4) Uani 1 1 d . . .
H45 H 0.2729 0.1300 0.7395 0.024 Uiso 1 1 calc R I .
C42A C 0.45294(19) -0.13371(18) 0.85158(16) 0.0210(4) Uani 0.73 1 d PD I 1
C46A C 0.52768(15) -0.23813(11) 0.89440(13) 0.0374(6) Uani 0.73 1 d PGD I 1
F46A F 0.47728(15) -0.31924(11) 0.93685(13) 0.0510(8) Uani 0.73 1 d PR I 1
F46B F 0.62184(15) -0.27670(11) 0.84020(13) 0.0627(9) Uani 0.73 1 d PR I 1
F46C F 0.55497(15) -0.22672(11) 0.96379(13) 0.0862(14) Uani 0.73 1 d PR I 1
C42B C 0.45294(19) -0.13371(18) 0.85158(16) 0.0210(4) Uani 0.27 1 d PD I 2
C46B C 0.5285(4) -0.2402(2) 0.8904(4) 0.0374(6) Uani 0.27 1 d PGD I 2
F46D F 0.4767(4) -0.3110(2) 0.9654(4) 0.0510(8) Uani 0.27 1 d PR I 2
F46E F 0.6081(4) -0.2903(2) 0.8043(4) 0.0862(14) Uani 0.27 1 d PR I 2
F46F F 0.6180(4) -0.2420(2) 0.9063(4) 0.064(3) Uani 0.27 1 d PR I 2
C47 C 0.1609(2) -0.0180(2) 0.8070(2) 0.0311(5) Uani 1 1 d . . .
F47A F 0.14698(19) 0.0135(2) 0.72034(16) 0.0681(7) Uani 1 1 d . I .
F47B F 0.12891(15) -0.10934(14) 0.84928(15) 0.0436(4) Uani 1 1 d . I .
F47C F 0.08360(15) 0.05787(18) 0.8491(2) 0.0674(7) Uani 1 1 d . I .

loop_
_atom_site_aniso_label
_atom_site_aniso_U_11
_atom_site_aniso_U_22
_atom_site_aniso_U_33
_atom_site_aniso_U_23
_atom_site_aniso_U_13
_atom_site_aniso_U_12
Rh1 0.02151(9) 0.03337(11) 0.02548(10) -0.01405(7) -0.00181(7) -0.01237(7)
N1 0.0197(9) 0.0247(9) 0.0220(9) -0.0082(7) -0.0046(7) -0.0068(7)
N2 0.0214(9) 0.0241(9) 0.0219(9) -0.0072(7) -0.0044(7) -0.0064(7)
N3 0.0228(10) 0.0433(12) 0.0260(10) 0.0001(9) -0.0084(8) -0.0118(9)
N4 0.0282(11) 0.0546(14) 0.0219(9) -0.0070(9) -0.0058(8) -0.0218(10)
C1 0.0310(13) 0.0469(16) 0.0460(16) -0.0117(13) -0.0091(12) -0.0229(12)
C2 0.057(2) 0.071(2) 0.0473(17) -0.0298(16) -0.0010(15) -0.0438(18)
C3 0.066(2) 0.067(2) 0.073(3) -0.051(2) 0.0151(19) -0.039(2)
C4 0.0402(17) 0.0477(18) 0.093(3) -0.049(2) 0.0193(18) -0.0193(14)
C5 0.0232(12) 0.0254(12) 0.0628(19) -0.0208(12) -0.0018(12) -0.0062(9)
C6 0.0265(12) 0.0212(10) 0.0429(14) -0.0068(10) -0.0112(10) -0.0040(9)
C7 0.0289(13) 0.0268(12) 0.0452(15) -0.0080(11) -0.0040(11) -0.0071(10)
C8 0.0247(12) 0.0345(13) 0.0468(16) -0.0058(12) -0.0017(11) -0.0122(10)
C9 0.0218(11) 0.0292(11) 0.0303(11) -0.0093(9) -0.0082(9) -0.0065(9)
C10 0.0260(12) 0.0336(12) 0.0394(14) -0.0119(11) -0.0089(10) -0.0123(10)
C11 0.0294(12) 0.0278(11) 0.0298(12) -0.0090(9) -0.0059(9) -0.0124(9)
C12 0.0216(11) 0.0327(12) 0.0272(11) -0.0081(9) -0.0038(9) -0.0042(9)
C13 0.0278(13) 0.064(2) 0.0375(15) 0.0136(14) -0.0149(12) -0.0192(13)
C14 0.0446(18) 0.102(3) 0.0300(14) 0.0162(17) -0.0209(13) -0.044(2)
C15 0.0423(16) 0.093(3) 0.0234(12) -0.0063(14) -0.0076(11) -0.0431(18)
B1 0.0164(10) 0.0206(10) 0.0150(9) -0.0053(8) -0.0016(8) -0.0073(8)
C16 0.0166(9) 0.0187(9) 0.0174(9) -0.0065(7) -0.0006(7) -0.0076(7)
C17 0.0168(9) 0.0215(9) 0.0165(9) -0.0066(7) -0.0002(7) -0.0082(7)
C18 0.0196(9) 0.0177(9) 0.0182(9) -0.0049(7) -0.0041(7) -0.0067(7)
C19 0.0166(9) 0.0179(9) 0.0226(10) -0.0072(7) -0.0028(7) -0.0057(7)
C20 0.0162(9) 0.0201(9) 0.0194(9) -0.0072(7) 0.0011(7) -0.0064(7)
C21 0.0173(9) 0.0209(9) 0.0169(9) -0.0067(7) -0.0008(7) -0.0072(7)
C22 0.0239(11) 0.0308(11) 0.0232(10) -0.0062(9) -0.0067(8) -0.0124(9)
F22A 0.0291(7) 0.0378(8) 0.0185(6) -0.0019(6) -0.0054(5) -0.0152(6)
F22B 0.0230(7) 0.0674(12) 0.0322(8) -0.0025(8) -0.0121(6) -0.0102(7)
F22C 0.0845(14) 0.0433(9) 0.0316(8) -0.0080(7) -0.0231(9) -0.0347(10)
C23 0.0182(10) 0.0329(12) 0.0216(10) -0.0086(9) 0.0015(8) -0.0075(9)
F23A 0.0244(9) 0.1054(19) 0.0387(11) 0.0122(11) 0.0104(8) 0.0145(10)
F23B 0.0886(18) 0.0384(11) 0.0585(13) -0.0023(10) 0.0452(13) -0.0188(11)
F23C 0.0674(16) 0.251(4) 0.0621(15) -0.108(2) 0.0450(13) -0.099(2)
C24 0.0159(9) 0.0250(10) 0.0160(9) -0.0072(7) -0.0015(7) -0.0089(7)
C25 0.0169(9) 0.0284(10) 0.0167(9) -0.0079(8) -0.0029(7) -0.0064(8)
C26 0.0215(10) 0.0302(11) 0.0199(10) -0.0034(8) -0.0053(8) -0.0114(8)
C27 0.0293(12) 0.0378(13) 0.0166(9) -0.0044(9) -0.0047(8) -0.0179(10)
C29 0.0219(10) 0.0278(11) 0.0204(10) -0.0096(8) -0.0009(8) -0.0117(8)
C30 0.0328(13) 0.0329(12) 0.0226(11) -0.0006(9) -0.0103(9) -0.0094(10)
F30A 0.0292(8) 0.0446(10) 0.0476(10) -0.0040(8) -0.0106(7) -0.0021(7)
F30B 0.0559(11) 0.0406(9) 0.0249(8) 0.0063(7) -0.0156(8) -0.0110(8)
F30C 0.0615(12) 0.0288(8) 0.0511(10) -0.0062(7) -0.0322(9) -0.0083(8)
C28A 0.0307(12) 0.0389(13) 0.0169(9) -0.0122(9) 0.0019(8) -0.0197(10)
C31A 0.0512(17) 0.0481(16) 0.0195(11) -0.0158(11) 0.0031(11) -0.0272(14)
F31A 0.0651(18) 0.0394(13) 0.0388(14) -0.0262(11) 0.0076(12) -0.0257(12)
F31B 0.101(2) 0.0591(16) 0.0357(13) -0.0301(12) -0.0330(15) 0.0155(16)
F31C 0.0363(15) 0.075(2) 0.071(2) -0.0522(19) 0.0214(14) -0.0250(15)
C28B 0.0307(12) 0.0389(13) 0.0169(9) -0.0122(9) 0.0019(8) -0.0197(10)
C31B 0.0512(17) 0.0481(16) 0.0195(11) -0.0158(11) 0.0031(11) -0.0272(14)
F31D 0.101(2) 0.0591(16) 0.0357(13) -0.0301(12) -0.0330(15) 0.0155(16)
F31E 0.057(5) 0.088(6) 0.045(4) -0.051(4) 0.014(3) -0.043(4)
F31F 0.050(5) 0.037(4) 0.031(3) -0.016(3) 0.016(3) -0.019(3)
C32 0.0167(9) 0.0199(9) 0.0139(8) -0.0039(7) -0.0036(7) -0.0064(7)
C33 0.0192(9) 0.0217(9) 0.0143(8) -0.0059(7) -0.0014(7) -0.0082(7)
C34 0.0184(9) 0.0246(10) 0.0166(9) -0.0082(8) 0.0001(7) -0.0067(8)
C35 0.0205(10) 0.0257(10) 0.0215(10) -0.0115(8) -0.0036(8) -0.0049(8)
C37 0.0176(9) 0.0214(9) 0.0182(9) -0.0046(7) -0.0031(7) -0.0076(7)
C38 0.0287(12) 0.0351(12) 0.0217(10) -0.0147(9) 0.0053(9) -0.0150(10)
F38A 0.0239(7) 0.0415(8) 0.0285(7) -0.0126(6) 0.0024(6) -0.0177(6)
F38B 0.0410(10) 0.0535(11) 0.0580(12) -0.0407(10) 0.0287(9) -0.0240(8)
F38C 0.0486(10) 0.0717(12) 0.0159(7) -0.0031(7) -0.0014(7) -0.0359(9)
C36A 0.0221(10) 0.0199(9) 0.0235(10) -0.0071(8) -0.0052(8) -0.0074(8)
C39A 0.0253(12) 0.0259(11) 0.0507(16) -0.0194(11) 0.0018(11) -0.0102(9)
F39A 0.089(2) 0.0775(19) 0.090(2) -0.0700(18) 0.0512(18) -0.0629(18)
F39B 0.0713(18) 0.0373(12) 0.0596(16) 0.0034(11) -0.0188(14) -0.0293(12)
F39C 0.0308(12) 0.0431(13) 0.149(3) -0.0381(17) -0.0282(16) -0.0124(10)
C36B 0.0221(10) 0.0199(9) 0.0235(10) -0.0071(8) -0.0052(8) -0.0074(8)
C39B 0.0253(12) 0.0259(11) 0.0507(16) -0.0194(11) 0.0018(11) -0.0102(9)
F39D 0.0713(18) 0.0373(12) 0.0596(16) 0.0034(11) -0.0188(14) -0.0293(12)
F39E 0.032(4) 0.017(3) 0.095(6) -0.008(4) -0.025(4) -0.004(3)
F39F 0.089(2) 0.0775(19) 0.090(2) -0.0700(18) 0.0512(18) -0.0629(18)
C40 0.0163(9) 0.0212(9) 0.0145(8) -0.0084(7) 0.0007(7) -0.0072(7)
C41 0.0165(9) 0.0234(10) 0.0202(9) -0.0087(8) -0.0004(7) -0.0080(7)
C43 0.0211(10) 0.0243(10) 0.0205(9) -0.0105(8) 0.0009(8) -0.0113(8)
C44 0.0178(9) 0.0279(10) 0.0211(9) -0.0108(8) -0.0016(8) -0.0101(8)
C45 0.0174(9) 0.0243(10) 0.0210(9) -0.0096(8) -0.0027(7) -0.0069(8)
C42A 0.0203(10) 0.0204(9) 0.0230(10) -0.0083(8) -0.0029(8) -0.0064(8)
C46A 0.0328(14) 0.0250(12) 0.0562(18) -0.0009(11) -0.0195(13) -0.0117(10)
F46A 0.0431(11) 0.0265(9) 0.077(2) 0.0073(11) -0.0221(13) -0.0166(8)
F46B 0.0249(12) 0.0463(16) 0.076(2) -0.0068(14) 0.0039(13) 0.0099(11)
F46C 0.140(4) 0.0349(14) 0.112(3) -0.0105(17) -0.106(3) 0.0075(18)
C42B 0.0203(10) 0.0204(9) 0.0230(10) -0.0083(8) -0.0029(8) -0.0064(8)
C46B 0.0328(14) 0.0250(12) 0.0562(18) -0.0009(11) -0.0195(13) -0.0117(10)
F46D 0.0431(11) 0.0265(9) 0.077(2) 0.0073(11) -0.0221(13) -0.0166(8)
F46E 0.140(4) 0.0349(14) 0.112(3) -0.0105(17) -0.106(3) 0.0075(18)
F46F 0.030(4) 0.029(4) 0.123(9) 0.015(4) -0.044(5) -0.009(3)
C47 0.0225(11) 0.0330(12) 0.0429(14) -0.0106(11) -0.0084(10) -0.0127(9)
F47A 0.0520(12) 0.1067(19) 0.0546(12) 0.0120(12) -0.0345(11) -0.0442(13)
F47B 0.0342(9) 0.0384(9) 0.0671(12) -0.0053(8) -0.0181(8) -0.0233(7)
F47C 0.0174(8) 0.0612(13) 0.135(2) -0.0581(14) 0.0000(10) -0.0108(8)

loop_
_atom_type_symbol
_atom_type_description
_atom_type_scat_dispersion_real
_atom_type_scat_dispersion_imag
_atom_type_scat_source
C C 0.0033 0.0016 'International Tables Vol C Tables 4.2.6.8 and 6.1.1.4'
H H 0.0000 0.0000 'International Tables Vol C Tables 4.2.6.8 and 6.1.1.4'
N N 0.0061 0.0033 'International Tables Vol C Tables 4.2.6.8 and 6.1.1.4'
F F 0.0171 0.0103 'International Tables Vol C Tables 4.2.6.8 and 6.1.1.4'
B B 0.0013 0.0007 'International Tables Vol C Tables 4.2.6.8 and 6.1.1.4'
Rh Rh -1.1178 0.9187 'International Tables Vol C Tables 4.2.6.8 and 6.1.1.4'

loop_
_geom_angle_atom_site_label_1
_geom_angle_atom_site_label_2
_geom_angle_atom_site_label_3
_geom_angle
_geom_angle_site_symmetry_1
_geom_angle_site_symmetry_3
_geom_angle_publ_flag
N4 Rh1 N1 87.02(8) . . ?
N4 Rh1 C5 160.65(11) . . ?
N1 Rh1 C5 92.20(9) . . ?
N4 Rh1 C1 90.64(11) . . ?
N1 Rh1 C1 155.34(10) . . ?
C5 Rh1 C1 97.87(12) . . ?
N4 Rh1 C2 94.76(13) . . ?
N1 Rh1 C2 166.91(11) . . ?
C5 Rh1 C2 81.83(14) . . ?
C1 Rh1 C2 37.74(13) . . ?
N4 Rh1 C6 161.38(10) . . ?
N1 Rh1 C6 93.09(9) . . ?
C5 Rh1 C6 37.97(11) . . ?
C1 Rh1 C6 81.52(11) . . ?
C2 Rh1 C6 89.34(13) . . ?
C9 N1 N2 104.65(19) . . ?
C9 N1 Rh1 135.26(17) . . ?
N2 N1 Rh1 119.95(14) . . ?
C11 N2 N1 111.53(19) . . ?
C11 N2 C12 128.4(2) . . ?
N1 N2 C12 119.56(19) . . ?
C13 N3 N4 111.5(3) . . ?
C13 N3 C12 129.5(3) . . ?
N4 N3 C12 119.0(2) . . ?
C15 N4 N3 104.6(3) . . ?
C15 N4 Rh1 134.4(3) . . ?
N3 N4 Rh1 120.76(16) . . ?
C2 C1 C8 125.3(3) . . ?
C2 C1 Rh1 71.45(16) . . ?
C8 C1 Rh1 110.00(19) . . ?
C2 C1 H1 117.3 . . ?
C8 C1 H1 117.3 . . ?
Rh1 C1 H1 88.5 . . ?
C1 C2 C3 124.0(3) . . ?
C1 C2 Rh1 70.81(16) . . ?
C3 C2 Rh1 112.6(2) . . ?
C1 C2 H2 118.0 . . ?
C3 C2 H2 118.0 . . ?
Rh1 C2 H2 86.6 . . ?
C4 C3 C2 112.5(3) . . ?
C4 C3 H3A 109.1 . . ?
C2 C3 H3A 109.1 . . ?
C4 C3 H3B 109.1 . . ?
C2 C3 H3B 109.1 . . ?
H3A C3 H3B 107.8 . . ?
C5 C4 C3 112.9(3) . . ?
C5 C4 H4A 109.0 . . ?
C3 C4 H4A 109.0 . . ?
C5 C4 H4B 109.0 . . ?
C3 C4 H4B 109.0 . . ?
H4A C4 H4B 107.8 . . ?
C6 C5 C4 124.8(3) . . ?
C6 C5 Rh1 71.56(15) . . ?
C4 C5 Rh1 110.2(3) . . ?
C6 C5 H5 117.6 . . ?
C4 C5 H5 117.6 . . ?
Rh1 C5 H5 88.2 . . ?
C5 C6 C7 123.7(2) . . ?
C5 C6 Rh1 70.47(17) . . ?
C7 C6 Rh1 113.30(18) . . ?
C5 C6 H6 118.1 . . ?
C7 C6 H6 118.1 . . ?
Rh1 C6 H6 86.3 . . ?
C6 C7 C8 111.6(2) . . ?
C6 C7 H7A 109.3 . . ?
C8 C7 H7A 109.3 . . ?
C6 C7 H7B 109.3 . . ?
C8 C7 H7B 109.3 . . ?
H7A C7 H7B 108.0 . . ?
C1 C8 C7 112.9(2) . . ?
C1 C8 H8A 109.0 . . ?
C7 C8 H8A 109.0 . . ?
C1 C8 H8B 109.0 . . ?
C7 C8 H8B 109.0 . . ?
H8A C8 H8B 107.8 . . ?
N1 C9 C10 111.4(2) . . ?
N1 C9 H9 124.3 . . ?
C10 C9 H9 124.3 . . ?
C11 C10 C9 105.2(2) . . ?
C11 C10 H10 127.4 . . ?
C9 C10 H10 127.4 . . ?
N2 C11 C10 107.2(2) . . ?
N2 C11 H11 126.4 . . ?
C10 C11 H11 126.4 . . ?
N2 C12 N3 110.8(2) . . ?
N2 C12 H12A 109.5 . . ?
N3 C12 H12A 109.5 . . ?
N2 C12 H12B 109.5 . . ?
N3 C12 H12B 109.5 . . ?
H12A C12 H12B 108.1 . . ?
N3 C13 C14 106.9(3) . . ?
N3 C13 H13 126.6 . . ?
C14 C13 H13 126.6 . . ?
C15 C14 C13 105.6(3) . . ?
C15 C14 H14 127.2 . . ?
C13 C14 H14 127.2 . . ?
N4 C15 C14 111.5(3) . . ?
N4 C15 H15 124.3 . . ?
C14 C15 H15 124.3 . . ?
C24 B1 C32 110.06(17) . . ?
C24 B1 C40 108.68(16) . . ?
C32 B1 C40 110.55(16) . . ?
C24 B1 C16 110.07(16) . . ?
C32 B1 C16 107.20(16) . . ?
C40 B1 C16 110.28(17) . . ?
C17 C16 C21 116.14(19) . . ?
C17 C16 B1 119.39(17) . . ?
C21 C16 B1 124.47(18) . . ?
C18 C17 C16 122.13(19) . . ?
C18 C17 H17 118.9 . . ?
C16 C17 H17 118.9 . . ?
C19 C18 C17 121.00(19) . . ?
C19 C18 C22 119.12(19) . . ?
C17 C18 C22 119.84(19) . . ?
C20 C19 C18 117.78(19) . . ?
C20 C19 H19 121.1 . . ?
C18 C19 H19 121.1 . . ?
C19 C20 C21 121.58(19) . . ?
C19 C20 C23 119.5(2) . . ?
C21 C20 C23 118.9(2) . . ?
C20 C21 C16 121.4(2) . . ?
C20 C21 H21 119.3 . . ?
C16 C21 H21 119.3 . . ?
F22B C22 F22A 106.8(2) . . ?
F22B C22 F22C 106.8(2) . . ?
F22A C22 F22C 106.3(2) . . ?
F22B C22 C18 112.8(2) . . ?
F22A C22 C18 112.53(18) . . ?
F22C C22 C18 111.29(19) . . ?
F23B C23 F23C 106.1(3) . . ?
F23B C23 F23A 104.5(3) . . ?
F23C C23 F23A 106.1(3) . . ?
F23B C23 C20 113.9(2) . . ?
F23C C23 C20 112.8(2) . . ?
F23A C23 C20 112.8(2) . . ?
C25 C24 C29 115.61(19) . . ?
C25 C24 B1 123.97(18) . . ?
C29 C24 B1 120.36(19) . . ?
C26 C25 C24 122.4(2) . . ?
C26 C25 H25 118.8 . . ?
C24 C25 H25 118.8 . . ?
C27 C26 C25 121.1(2) . . ?
C27 C26 C30 120.6(2) . . ?
C25 C26 C30 118.2(2) . . ?
C26 C27 C28A 117.8(2) . . ?
C26 C27 H27 121.1 . . ?
C28A C27 H27 121.1 . . ?
C28A C29 C24 121.7(2) . . ?
C28A C29 H29 119.1 . . ?
C24 C29 H29 119.1 . . ?
F30C C30 F30B 106.9(2) . . ?
F30C C30 F30A 106.5(2) . . ?
F30B C30 F30A 105.8(2) . . ?
F30C C30 C26 112.8(2) . . ?
F30B C30 C26 113.4(2) . . ?
F30A C30 C26 110.9(2) . . ?
C27 C28A C29 121.3(2) . . ?
C27 C28A C31A 119.6(2) . . ?
C29 C28A C31A 119.1(2) . . ?
F31C C31A F31A 114.7 . . ?
F31C C31A F31B 100.6 . . ?
F31A C31A F31B 102.9 . . ?
F31C C31A C28A 114.87(11) . . ?
F31A C31A C28A 113.19(11) . . ?
F31B C31A C28A 108.84(12) . . ?
F31E C31B F31F 112.2 . . ?
F31E C31B F31D 104.4 . . ?
F31F C31B F31D 86.7 . . ?
C33 C32 C37 115.48(19) . . ?
C33 C32 B1 124.85(18) . . ?
C37 C32 B1 119.67(18) . . ?
C34 C33 C32 122.12(19) . . ?
C34 C33 H33 118.9 . . ?
C32 C33 H33 118.9 . . ?
C35 C34 C33 121.3(2) . . ?
C35 C34 C38 119.75(19) . . ?
C33 C34 C38 118.9(2) . . ?
C34 C35 C36A 117.6(2) . . ?
C34 C35 H35 121.2 . . ?
C36A C35 H35 121.2 . . ?
C36A C37 C32 122.31(19) . . ?
C36A C37 H37 118.8 . . ?
C32 C37 H37 118.8 . . ?
F38A C38 F38B 106.3(2) . . ?
F38A C38 F38C 105.8(2) . . ?
F38B C38 F38C 106.8(2) . . ?
F38A C38 C34 113.24(19) . . ?
F38B C38 C34 112.9(2) . . ?
F38C C38 C34 111.3(2) . . ?
C35 C36A C37 121.2(2) . . ?
C35 C36A C39A 119.66(19) . . ?
C37 C36A C39A 119.13(18) . . ?
F39A C39A F39C 118.2 . . ?
F39A C39A F39B 103.4 . . ?
F39C C39A F39B 94.9 . . ?
F39A C39A C36A 114.24(10) . . ?
F39C C39A C36A 115.91(10) . . ?
F39B C39A C36A 106.42(11) . . ?
F39E C39B F39F 100.8 . . ?
F39E C39B F39D 111.4 . . ?
F39F C39B F39D 104.9 . . ?
C41 C40 C45 115.55(19) . . ?
C41 C40 B1 124.70(18) . . ?
C45 C40 B1 119.65(18) . . ?
C40 C41 C42A 122.2(2) . . ?
C40 C41 H41 118.9 . . ?
C42A C41 H41 118.9 . . ?
C44 C43 C42A 117.8(2) . . ?
C44 C43 H43 121.1 . . ?
C42A C43 H43 121.1 . . ?
C43 C44 C45 121.1(2) . . ?
C43 C44 C47 120.2(2) . . ?
C45 C44 C47 118.6(2) . . ?
C44 C45 C40 122.3(2) . . ?
C44 C45 H45 118.9 . . ?
C40 C45 H45 118.9 . . ?
C43 C42A C41 121.0(2) . . ?
C43 C42A C46A 120.27(19) . . ?
C41 C42A C46A 118.76(19) . . ?
F46B C46A F46A 105.9 . . ?
F46B C46A F46C 106.2 . . ?
F46A C46A F46C 103.5 . . ?
F46B C46A C42A 116.40(12) . . ?
F46A C46A C42A 113.79(11) . . ?
F46C C46A C42A 110.03(11) . . ?
F46F C46B F46D 108.1 . . ?
F46F C46B F46E 88.4 . . ?
F46D C46B F46E 114.7 . . ?
F47B C47 F47C 106.6(2) . . ?
F47B C47 F47A 105.8(2) . . ?
F47C C47 F47A 105.5(3) . . ?
F47B C47 C44 114.0(2) . . ?
F47C C47 C44 111.8(2) . . ?
F47A C47 C44 112.6(2) . . ?

loop_
_geom_bond_atom_site_label_1
_geom_bond_atom_site_label_2
_geom_bond_distance
_geom_bond_site_symmetry_2
_geom_bond_publ_flag
Rh1 N4 2.096(2) . ?
Rh1 N1 2.0987(19) . ?
Rh1 C5 2.130(3) . ?
Rh1 C1 2.133(3) . ?
Rh1 C2 2.141(3) . ?
Rh1 C6 2.144(3) . ?
N1 C9 1.335(3) . ?
N1 N2 1.361(3) . ?
N2 C11 1.348(3) . ?
N2 C12 1.449(3) . ?
N3 C13 1.346(4) . ?
N3 N4 1.357(4) . ?
N3 C12 1.449(3) . ?
N4 C15 1.340(3) . ?
C1 C2 1.382(5) . ?
C1 C8 1.514(4) . ?
C1 H1 0.9500 . ?
C2 C3 1.526(6) . ?
C2 H2 0.9500 . ?
C3 C4 1.523(6) . ?
C3 H3A 0.9900 . ?
C3 H3B 0.9900 . ?
C4 C5 1.512(4) . ?
C4 H4A 0.9900 . ?
C4 H4B 0.9900 . ?
C5 C6 1.391(4) . ?
C5 H5 0.9500 . ?
C6 C7 1.521(4) . ?
C6 H6 0.9500 . ?
C7 C8 1.531(4) . ?
C7 H7A 0.9900 . ?
C7 H7B 0.9900 . ?
C8 H8A 0.9900 . ?
C8 H8B 0.9900 . ?
C9 C10 1.392(3) . ?
C9 H9 0.9500 . ?
C10 C11 1.369(4) . ?
C10 H10 0.9500 . ?
C11 H11 0.9500 . ?
C12 H12A 0.9900 . ?
C12 H12B 0.9900 . ?
C13 C14 1.374(6) . ?
C13 H13 0.9500 . ?
C14 C15 1.372(6) . ?
C14 H14 0.9500 . ?
C15 H15 0.9500 . ?
B1 C24 1.640(3) . ?
B1 C32 1.641(3) . ?
B1 C40 1.643(3) . ?
B1 C16 1.645(3) . ?
C16 C17 1.405(3) . ?
C16 C21 1.405(3) . ?
C17 C18 1.394(3) . ?
C17 H17 0.9500 . ?
C18 C19 1.390(3) . ?
C18 C22 1.500(3) . ?
C19 C20 1.384(3) . ?
C19 H19 0.9500 . ?
C20 C21 1.401(3) . ?
C20 C23 1.502(3) . ?
C21 H21 0.9500 . ?
C22 F22B 1.335(3) . ?
C22 F22A 1.336(3) . ?
C22 F22C 1.344(3) . ?
C23 F23B 1.298(3) . ?
C23 F23C 1.299(3) . ?
C23 F23A 1.314(3) . ?
C24 C25 1.397(3) . ?
C24 C29 1.409(3) . ?
C25 C26 1.396(3) . ?
C25 H25 0.9500 . ?
C26 C27 1.380(3) . ?
C26 C30 1.499(4) . ?
C27 C28A 1.386(4) . ?
C27 H27 0.9500 . ?
C29 C28A 1.397(3) . ?
C29 H29 0.9500 . ?
C30 F30C 1.340(3) . ?
C30 F30B 1.341(3) . ?
C30 F30A 1.346(3) . ?
C28A C31A 1.490(3) . ?
C31A F31C 1.2670 . ?
C31A F31A 1.2798 . ?
C31A F31B 1.4128 . ?
C31B F31E 1.2825 . ?
C31B F31F 1.3195 . ?
C31B F31D 1.5911 . ?
C32 C33 1.401(3) . ?
C32 C37 1.410(3) . ?
C33 C34 1.398(3) . ?
C33 H33 0.9500 . ?
C34 C35 1.388(3) . ?
C34 C38 1.498(3) . ?
C35 C36A 1.389(3) . ?
C35 H35 0.9500 . ?
C37 C36A 1.389(3) . ?
C37 H37 0.9500 . ?
C38 F38A 1.332(3) . ?
C38 F38B 1.343(3) . ?
C38 F38C 1.353(3) . ?
C36A C39A 1.512(2) . ?
C39A F39A 1.2568 . ?
C39A F39C 1.2733 . ?
C39A F39B 1.4331 . ?
C39B F39E 1.1603 . ?
C39B F39F 1.2824 . ?
C39B F39D 1.4995 . ?
C40 C41 1.396(3) . ?
C40 C45 1.405(3) . ?
C41 C42A 1.398(3) . ?
C41 H41 0.9500 . ?
C43 C44 1.381(3) . ?
C43 C42A 1.389(3) . ?
C43 H43 0.9500 . ?
C44 C45 1.393(3) . ?
C44 C47 1.496(3) . ?
C45 H45 0.9500 . ?
C42A C46A 1.476(2) . ?
C46A F46B 1.2718 . ?
C46A F46A 1.3371 . ?
C46A F46C 1.3399 . ?
C46B F46F 1.2653 . ?
C46B F46D 1.3715 . ?
C46B F46E 1.5947 . ?
C47 F47B 1.323(3) . ?
C47 F47C 1.333(3) . ?
C47 F47A 1.340(3) . ?

loop_
_geom_torsion_atom_site_label_1
_geom_torsion_atom_site_label_2
_geom_torsion_atom_site_label_3
_geom_torsion_atom_site_label_4
_geom_torsion
_geom_torsion_site_symmetry_1
_geom_torsion_site_symmetry_2
_geom_torsion_site_symmetry_3
_geom_torsion_site_symmetry_4
_geom_torsion_publ_flag
N4 Rh1 N1 C9 -143.9(2) . . . . ?
C5 Rh1 N1 C9 16.7(2) . . . . ?
C1 Rh1 N1 C9 131.0(3) . . . . ?
C2 Rh1 N1 C9 -45.7(6) . . . . ?
C6 Rh1 N1 C9 54.7(2) . . . . ?
N4 Rh1 N1 N2 31.10(17) . . . . ?
C5 Rh1 N1 N2 -168.26(18) . . . . ?
C1 Rh1 N1 N2 -53.9(3) . . . . ?
C2 Rh1 N1 N2 129.3(5) . . . . ?
C6 Rh1 N1 N2 -130.26(17) . . . . ?
C9 N1 N2 C11 -1.4(3) . . . . ?
Rh1 N1 N2 C11 -177.81(16) . . . . ?
C9 N1 N2 C12 -174.2(2) . . . . ?
Rh1 N1 N2 C12 9.4(3) . . . . ?
C13 N3 N4 C15 0.6(3) . . . . ?
C12 N3 N4 C15 177.9(2) . . . . ?
C13 N3 N4 Rh1 174.95(18) . . . . ?
C12 N3 N4 Rh1 -7.7(3) . . . . ?
N1 Rh1 N4 C15 140.3(3) . . . . ?
C5 Rh1 N4 C15 52.1(4) . . . . ?
C1 Rh1 N4 C15 -64.3(3) . . . . ?
C2 Rh1 N4 C15 -26.7(3) . . . . ?
C6 Rh1 N4 C15 -128.9(3) . . . . ?
N1 Rh1 N4 N3 -32.08(18) . . . . ?
C5 Rh1 N4 N3 -120.2(3) . . . . ?
C1 Rh1 N4 N3 123.4(2) . . . . ?
C2 Rh1 N4 N3 160.9(2) . . . . ?
C6 Rh1 N4 N3 58.7(4) . . . . ?
N4 Rh1 C1 C2 97.0(2) . . . . ?
N1 Rh1 C1 C2 -178.8(2) . . . . ?
C5 Rh1 C1 C2 -65.6(2) . . . . ?
C6 Rh1 C1 C2 -100.0(2) . . . . ?
N4 Rh1 C1 C8 -141.2(2) . . . . ?
N1 Rh1 C1 C8 -57.0(4) . . . . ?
C5 Rh1 C1 C8 56.2(2) . . . . ?
C2 Rh1 C1 C8 121.8(3) . . . . ?
C6 Rh1 C1 C8 21.8(2) . . . . ?
C8 C1 C2 C3 3.1(5) . . . . ?
Rh1 C1 C2 C3 104.8(3) . . . . ?
C8 C1 C2 Rh1 -101.8(3) . . . . ?
N4 Rh1 C2 C1 -84.9(2) . . . . ?
N1 Rh1 C2 C1 177.8(4) . . . . ?
C5 Rh1 C2 C1 114.3(2) . . . . ?
C6 Rh1 C2 C1 76.9(2) . . . . ?
N4 Rh1 C2 C3 155.3(2) . . . . ?
N1 Rh1 C2 C3 58.0(7) . . . . ?
C5 Rh1 C2 C3 -5.5(2) . . . . ?
C1 Rh1 C2 C3 -119.8(4) . . . . ?
C6 Rh1 C2 C3 -42.9(3) . . . . ?
C1 C2 C3 C4 -93.3(4) . . . . ?
Rh1 C2 C3 C4 -11.9(4) . . . . ?
C2 C3 C4 C5 30.8(5) . . . . ?
C3 C4 C5 C6 46.3(5) . . . . ?
C3 C4 C5 Rh1 -34.8(4) . . . . ?
N4 Rh1 C5 C6 179.5(2) . . . . ?
N1 Rh1 C5 C6 92.21(16) . . . . ?
C1 Rh1 C5 C6 -65.22(18) . . . . ?
C2 Rh1 C5 C6 -99.50(18) . . . . ?
N4 Rh1 C5 C4 -59.3(4) . . . . ?
N1 Rh1 C5 C4 -146.6(2) . . . . ?
C1 Rh1 C5 C4 56.0(2) . . . . ?
C2 Rh1 C5 C4 21.7(2) . . . . ?
C6 Rh1 C5 C4 121.2(3) . . . . ?
C4 C5 C6 C7 3.3(5) . . . . ?
Rh1 C5 C6 C7 105.5(3) . . . . ?
C4 C5 C6 Rh1 -102.2(4) . . . . ?
N4 Rh1 C6 C5 -179.4(3) . . . . ?
N1 Rh1 C6 C5 -89.61(16) . . . . ?
C1 Rh1 C6 C5 114.58(18) . . . . ?
C2 Rh1 C6 C5 77.52(18) . . . . ?
N4 Rh1 C6 C7 61.3(4) . . . . ?
N1 Rh1 C6 C7 151.14(19) . . . . ?
C5 Rh1 C6 C7 -119.2(3) . . . . ?
C1 Rh1 C6 C7 -4.7(2) . . . . ?
C2 Rh1 C6 C7 -41.7(2) . . . . ?
C5 C6 C7 C8 -94.8(3) . . . . ?
Rh1 C6 C7 C8 -13.4(3) . . . . ?
C2 C1 C8 C7 45.0(4) . . . . ?
Rh1 C1 C8 C7 -35.9(3) . . . . ?
C6 C7 C8 C1 32.5(4) . . . . ?
N2 N1 C9 C10 1.2(3) . . . . ?
Rh1 N1 C9 C10 176.77(18) . . . . ?
N1 C9 C10 C11 -0.6(3) . . . . ?
N1 N2 C11 C10 1.1(3) . . . . ?
C12 N2 C11 C10 173.1(2) . . . . ?
C9 C10 C11 N2 -0.3(3) . . . . ?
C11 N2 C12 N3 124.0(3) . . . . ?
N1 N2 C12 N3 -64.6(3) . . . . ?
C13 N3 C12 N2 -119.8(3) . . . . ?
N4 N3 C12 N2 63.4(3) . . . . ?
N4 N3 C13 C14 -0.7(3) . . . . ?
C12 N3 C13 C14 -177.7(3) . . . . ?
N3 C13 C14 C15 0.5(3) . . . . ?
N3 N4 C15 C14 -0.3(3) . . . . ?
Rh1 N4 C15 C14 -173.5(2) . . . . ?
C13 C14 C15 N4 -0.2(4) . . . . ?
C24 B1 C16 C17 165.33(18) . . . . ?
C32 B1 C16 C17 45.6(2) . . . . ?
C40 B1 C16 C17 -74.8(2) . . . . ?
C24 B1 C16 C21 -14.3(3) . . . . ?
C32 B1 C16 C21 -134.0(2) . . . . ?
C40 B1 C16 C21 105.6(2) . . . . ?
C21 C16 C17 C18 -0.4(3) . . . . ?
B1 C16 C17 C18 179.96(19) . . . . ?
C16 C17 C18 C19 0.3(3) . . . . ?
C16 C17 C18 C22 177.9(2) . . . . ?
C17 C18 C19 C20 -0.4(3) . . . . ?
C22 C18 C19 C20 -178.01(19) . . . . ?
C18 C19 C20 C21 0.6(3) . . . . ?
C18 C19 C20 C23 -179.44(19) . . . . ?
C19 C20 C21 C16 -0.8(3) . . . . ?
C23 C20 C21 C16 179.3(2) . . . . ?
C17 C16 C21 C20 0.6(3) . . . . ?
B1 C16 C21 C20 -179.75(19) . . . . ?
C19 C18 C22 F22B -30.3(3) . . . . ?
C17 C18 C22 F22B 152.1(2) . . . . ?
C19 C18 C22 F22A -151.1(2) . . . . ?
C17 C18 C22 F22A 31.2(3) . . . . ?
C19 C18 C22 F22C 89.7(3) . . . . ?
C17 C18 C22 F22C -88.0(3) . . . . ?
C19 C20 C23 F23B -93.9(3) . . . . ?
C21 C20 C23 F23B 86.0(3) . . . . ?
C19 C20 C23 F23C 145.1(3) . . . . ?
C21 C20 C23 F23C -34.9(4) . . . . ?
C19 C20 C23 F23A 24.9(3) . . . . ?
C21 C20 C23 F23A -155.1(3) . . . . ?
C32 B1 C24 C25 12.4(3) . . . . ?
C40 B1 C24 C25 133.6(2) . . . . ?
C16 B1 C24 C25 -105.5(2) . . . . ?
C32 B1 C24 C29 -170.72(18) . . . . ?
C40 B1 C24 C29 -49.5(2) . . . . ?
C16 B1 C24 C29 71.3(2) . . . . ?
C29 C24 C25 C26 -1.6(3) . . . . ?
B1 C24 C25 C26 175.4(2) . . . . ?
C24 C25 C26 C27 -0.6(3) . . . . ?
C24 C25 C26 C30 177.1(2) . . . . ?
C25 C26 C27 C28A 1.8(3) . . . . ?
C30 C26 C27 C28A -175.9(2) . . . . ?
C25 C24 C29 C28A 2.6(3) . . . . ?
B1 C24 C29 C28A -174.5(2) . . . . ?
C27 C26 C30 F30C -137.8(2) . . . . ?
C25 C26 C30 F30C 44.5(3) . . . . ?
C27 C26 C30 F30B -16.0(3) . . . . ?
C25 C26 C30 F30B 166.3(2) . . . . ?
C27 C26 C30 F30A 102.9(3) . . . . ?
C25 C26 C30 F30A -74.9(3) . . . . ?
C26 C27 C28A C29 -0.8(4) . . . . ?
C26 C27 C28A C31A -178.6(2) . . . . ?
C24 C29 C28A C27 -1.5(4) . . . . ?
C24 C29 C28A C31A 176.30(19) . . . . ?
C27 C28A C31A F31C 89.0(2) . . . . ?
C29 C28A C31A F31C -88.9(2) . . . . ?
C27 C28A C31A F31A -136.56(18) . . . . ?
C29 C28A C31A F31A 45.6(2) . . . . ?
C27 C28A C31A F31B -22.8(2) . . . . ?
C29 C28A C31A F31B 159.33(17) . . . . ?
C24 B1 C32 C33 107.9(2) . . . . ?
C40 B1 C32 C33 -12.2(3) . . . . ?
C16 B1 C32 C33 -132.4(2) . . . . ?
C24 B1 C32 C37 -72.0(2) . . . . ?
C40 B1 C32 C37 167.95(18) . . . . ?
C16 B1 C32 C37 47.7(2) . . . . ?
C37 C32 C33 C34 1.2(3) . . . . ?
B1 C32 C33 C34 -178.7(2) . . . . ?
C32 C33 C34 C35 0.0(3) . . . . ?
C32 C33 C34 C38 -176.1(2) . . . . ?
C33 C34 C35 C36A -0.6(3) . . . . ?
C38 C34 C35 C36A 175.5(2) . . . . ?
C33 C32 C37 C36A -1.8(3) . . . . ?
B1 C32 C37 C36A 178.0(2) . . . . ?
C35 C34 C38 F38A 145.8(2) . . . . ?
C33 C34 C38 F38A -38.0(3) . . . . ?
C35 C34 C38 F38B 25.0(3) . . . . ?
C33 C34 C38 F38B -158.8(2) . . . . ?
C35 C34 C38 F38C -95.1(3) . . . . ?
C33 C34 C38 F38C 81.1(3) . . . . ?
C34 C35 C36A C37 -0.1(3) . . . . ?
C34 C35 C36A C39A -178.27(19) . . . . ?
C32 C37 C36A C35 1.3(3) . . . . ?
C32 C37 C36A C39A 179.57(18) . . . . ?
C35 C36A C39A F39A -0.8(2) . . . . ?
C37 C36A C39A F39A -179.06(15) . . . . ?
C35 C36A C39A F39C 141.81(17) . . . . ?
C37 C36A C39A F39C -36.4(2) . . . . ?
C35 C36A C39A F39B -114.24(19) . . . . ?
C37 C36A C39A F39B 67.5(2) . . . . ?
C24 B1 C40 C41 133.2(2) . . . . ?
C32 B1 C40 C41 -105.9(2) . . . . ?
C16 B1 C40 C41 12.5(3) . . . . ?
C24 B1 C40 C45 -50.8(2) . . . . ?
C32 B1 C40 C45 70.1(2) . . . . ?
C16 B1 C40 C45 -171.51(18) . . . . ?
C45 C40 C41 C42A -0.8(3) . . . . ?
B1 C40 C41 C42A 175.30(19) . . . . ?
C42A C43 C44 C45 0.6(3) . . . . ?
C42A C43 C44 C47 -176.2(2) . . . . ?
C43 C44 C45 C40 -2.2(3) . . . . ?
C47 C44 C45 C40 174.6(2) . . . . ?
C41 C40 C45 C44 2.3(3) . . . . ?
B1 C40 C45 C44 -174.07(19) . . . . ?
C44 C43 C42A C41 0.9(3) . . . . ?
C44 C43 C42A C46A -179.73(19) . . . . ?
C40 C41 C42A C43 -0.7(3) . . . . ?
C40 C41 C42A C46A 179.87(19) . . . . ?
C43 C42A C46A F46B 116.50(18) . . . . ?
C41 C42A C46A F46B -64.1(2) . . . . ?
C43 C42A C46A F46A -7.1(2) . . . . ?
C41 C42A C46A F46A 172.29(15) . . . . ?
C43 C42A C46A F46C -122.71(18) . . . . ?
C41 C42A C46A F46C 56.7(2) . . . . ?
C43 C44 C47 F47B 0.5(3) . . . . ?
C45 C44 C47 F47B -176.4(2) . . . . ?
C43 C44 C47 F47C 121.4(3) . . . . ?
C45 C44 C47 F47C -55.4(3) . . . . ?
C43 C44 C47 F47A -120.0(3) . . . . ?
C45 C44 C47 F47A 63.2(3) . . . . ?
